data_4131137
loop_
_publ_author_name
'Woods, Toby J.'
'Ballesteros-Rivas, Mar\'ia F'
'G\'omez-Coca, Silvia'
'Ruiz, Eliseo'
'Dunbar, Kim R.'

_publ_section_title
;
 Relaxation Dynamics of Identical Trigonal Bipyramidal Cobalt Molecules
 with Different Local Symmetries and Packing Arrangements:
 Magnetostructural Correlations and ab inito Calculations.
;
_journal_issue 50
_journal_name_full 'Journal of the American Chemical Society'
_journal_page_first 16407
_journal_page_last 16416
_journal_paper_doi 10.1021/jacs.6b10154
_journal_volume 138
_journal_year 2016
_chemical_formula_sum 'C18 H18 Cl2 Co N4 O2'
_chemical_formula_weight 452.19
_space_group_crystal_system triclinic
_space_group_IT_number 2
_space_group_name_Hall '-P 1'
_space_group_name_H-M_alt 'P -1'
_atom_sites_solution_hydrogens geom
_audit_creation_method SHELXL-2014/5
_cell_angle_alpha 90.464(3)
_cell_angle_beta 103.773(3)
_cell_angle_gamma 111.089(3)
_cell_formula_units_Z 6
_cell_length_a 11.591(3)
_cell_length_b 15.037(4)
_cell_length_c 19.998(5)
_cell_measurement_reflns_used 29163
_cell_measurement_temperature 110(2)
_cell_measurement_theta_max 24.465
_cell_measurement_theta_min 1.459
_cell_volume 3141.6(14)
_computing_cell_refinement 'Bruker APEX2 v2014.11-0'
_computing_data_collection 'Bruker APEX2 v2014.11-0'
_computing_data_reduction 'Bruker APEX2 v2014.11-0'
_computing_molecular_graphics 'Diamond v3.2i'
_computing_publication_material 'SHELXL-2014/5 (Sheldrick, 2014)'
_computing_structure_refinement 'SHELXL-2014/5 (Sheldrick, 2014)'
_computing_structure_solution 'SHELXT-2014/4 (Sheldrick, 2014)'
_diffrn_ambient_temperature 110(2)
_diffrn_measured_fraction_theta_full 0.913
_diffrn_measured_fraction_theta_max 0.993
_diffrn_measurement_device_type 'Bruker APEXII CCD area detector'
_diffrn_measurement_method 'profile data from \w scans'
_diffrn_radiation_type MoK\a
_diffrn_radiation_wavelength 0.71073
_diffrn_reflns_av_R_equivalents 0.0499
_diffrn_reflns_av_unetI/netI 0.0615
_diffrn_reflns_Laue_measured_fraction_full 0.913
_diffrn_reflns_Laue_measured_fraction_max 0.993
_diffrn_reflns_limit_h_max 13
_diffrn_reflns_limit_h_min -13
_diffrn_reflns_limit_k_max 17
_diffrn_reflns_limit_k_min -17
_diffrn_reflns_limit_l_max 23
_diffrn_reflns_limit_l_min -23
_diffrn_reflns_number 29163
_diffrn_reflns_point_group_measured_fraction_full 0.913
_diffrn_reflns_point_group_measured_fraction_max 0.993
_diffrn_reflns_theta_full 25.242
_diffrn_reflns_theta_max 24.465
_diffrn_reflns_theta_min 1.459
_diffrn_source 'fine-focus sealed tube'
_exptl_absorpt_coefficient_mu 1.094
_exptl_absorpt_correction_T_max 0.7451
_exptl_absorpt_correction_T_min 0.6289
_exptl_absorpt_correction_type multi-scan
_exptl_absorpt_process_details 'SADABS-2012/1, Bruker'
_exptl_crystal_colour green
_exptl_crystal_density_diffrn 1.434
_exptl_crystal_description needle
_exptl_crystal_F_000 1386
_exptl_crystal_size_max 0.387
_exptl_crystal_size_mid 0.122
_exptl_crystal_size_min 0.073
_refine_diff_density_max 1.749
_refine_diff_density_min -1.180
_refine_diff_density_rms 0.128
_refine_ls_extinction_method none
_refine_ls_goodness_of_fit_ref 1.035
_refine_ls_hydrogen_treatment constr
_refine_ls_matrix_type full
_refine_ls_number_parameters 730
_refine_ls_number_reflns 10358
_refine_ls_number_restraints 2
_refine_ls_restrained_S_all 1.035
_refine_ls_R_factor_all 0.0949
_refine_ls_R_factor_gt 0.0721
_refine_ls_shift/su_max 0.014
_refine_ls_shift/su_mean 0.000
_refine_ls_structure_factor_coef Fsqd
_refine_ls_weighting_details 'w=1/[\s^2^(Fo^2^)+(0.0883P)^2^+17.5832P] where P=(Fo^2^+2Fc^2^)/3'
_refine_ls_weighting_scheme calc
_refine_ls_wR_factor_gt 0.1830
_refine_ls_wR_factor_ref 0.2003
_reflns_Friedel_coverage 0.000
_reflns_number_gt 7889
_reflns_number_total 10358
_reflns_threshold_expression 'I > 2\s(I)'
_cod_data_source_file ja6b10154_si_002.cif
_cod_data_source_block autop_1_a_CoTPMACl_Cl_triclinic
_cod_original_cell_volume 3141.7(13)
_cod_database_code 4131137
_shelx_space_group_comment
;
The symmetry employed for this shelxl refinement is uniquely defined
by the following loop, which should always be used as a source of
symmetry information in preference to the above space-group names.
They are only intended as comments.
;
_shelx_estimated_absorpt_t_min 0.677
_shelx_estimated_absorpt_t_max 0.924
_shelxl_version_number 2014/5

loop_
_space_group_symop_operation_xyz
'x, y, z'
'-x, -y, -z'

loop_
_atom_site_label
_atom_site_type_symbol
_atom_site_fract_x
_atom_site_fract_y
_atom_site_fract_z
_atom_site_U_iso_or_equiv
_atom_site_adp_type
_atom_site_occupancy
_atom_site_site_symmetry_order
_atom_site_calc_flag
_atom_site_refinement_flags_posn
_atom_site_refinement_flags_adp
_atom_site_refinement_flags_occupancy
_atom_site_disorder_assembly
_atom_site_disorder_group
Co1 Co 0.79220(7) 0.79220(6) 0.87507(4) 0.0215(2) Uani 1 1 d . . . . .
Cl1 Cl 0.77483(15) 0.90961(12) 0.80694(9) 0.0341(4) Uani 1 1 d . . . . .
N1 N 0.8139(5) 0.6809(4) 0.9431(2) 0.0225(11) Uani 1 1 d . . . . .
C1 C 0.9124(6) 0.7305(5) 1.0067(3) 0.0291(15) Uani 1 1 d . . . . .
H1A H 0.9499 0.6858 1.0301 0.035 Uiso 1 1 calc R U . . .
H1B H 0.8735 0.7535 1.0388 0.035 Uiso 1 1 calc R U . . .
Co2 Co 0.29670(8) 0.44520(6) 0.76029(4) 0.0238(2) Uani 1 1 d . . . . .
Cl2 Cl 0.36676(16) 0.47738(13) 0.87682(8) 0.0349(4) Uani 1 1 d . . . . .
N2 N 0.9764(5) 0.8573(4) 0.9347(3) 0.0244(11) Uani 1 1 d . . . . .
C2 C 1.0151(6) 0.8140(4) 0.9888(3) 0.0247(14) Uani 1 1 d . . . . .
Co3 Co 0.30245(8) 0.95674(6) 0.77545(4) 0.0247(2) Uani 1 1 d . . . . .
Cl3 Cl 0.45730(15) 1.01890(12) 0.87547(8) 0.0325(4) Uani 1 1 d . . . . .
N3 N 0.6536(5) 0.7736(3) 0.9276(2) 0.0217(11) Uani 1 1 d . . . . .
C3 C 1.1427(6) 0.8459(5) 1.0267(3) 0.0328(16) Uani 1 1 d . . . . .
H3 H 1.1691 0.8134 1.0643 0.039 Uiso 1 1 calc R U . . .
N4 N 0.7662(5) 0.6813(4) 0.8050(3) 0.0277(12) Uani 1 1 d . . . . .
Cl4 Cl -0.21143(16) 0.36198(12) 0.93259(9) 0.0346(4) Uani 1 1 d . . . . .
C4 C 1.2305(7) 0.9262(5) 1.0083(4) 0.0385(17) Uani 1 1 d . . . . .
H4 H 1.3181 0.9493 1.0332 0.046 Uiso 1 1 calc R U . . .
N5 N 0.2294(5) 0.4115(4) 0.6480(3) 0.0273(12) Uani 1 1 d . . . . .
C5 C 1.1894(6) 0.9721(5) 0.9536(4) 0.0359(16) Uani 1 1 d . . . . .
H5 H 1.2478 1.0279 0.9409 0.043 Uiso 1 1 calc R U . . .
N6 N 0.1017(5) 0.3938(4) 0.7451(3) 0.0297(12) Uani 1 1 d . . . . .
C6 C 1.0634(6) 0.9361(5) 0.9179(3) 0.0291(14) Uani 1 1 d . . . . .
H6 H 1.0355 0.9673 0.8798 0.035 Uiso 1 1 calc R U . . .
N7 N 0.3663(5) 0.5773(4) 0.7261(3) 0.0277(12) Uani 1 1 d . . . . .
C7 C 0.6885(6) 0.6287(4) 0.9566(3) 0.0269(14) Uani 1 1 d . . . . .
H7A H 0.7000 0.5961 0.9992 0.032 Uiso 1 1 calc R U . . .
H7B H 0.6337 0.5793 0.9176 0.032 Uiso 1 1 calc R U . . .
C9 C 0.5427(6) 0.6855(5) 1.0070(3) 0.0280(14) Uani 1 1 d . . . . .
H9 H 0.5231 0.6316 1.0327 0.034 Uiso 1 1 calc R U . . .
N9 N 0.1547(5) 0.9002(4) 0.6782(3) 0.0347(13) Uani 1 1 d . . . . .
C8 C 0.6253(6) 0.6976(4) 0.9652(3) 0.0232(13) Uani 1 1 d . . . . .
N8 N 0.3807(5) 0.3502(4) 0.7424(3) 0.0260(12) Uani 1 1 d . . . . .
C10 C 0.4893(6) 0.7532(5) 1.0107(3) 0.0319(15) Uani 1 1 d . . . . .
H10 H 0.4326 0.7464 1.0394 0.038 Uiso 1 1 calc R U . . .
N10 N 0.1968(5) 1.0418(4) 0.7738(3) 0.0264(12) Uani 1 1 d . . . . .
C12 C 0.5986(6) 0.8379(4) 0.9310(3) 0.0249(14) Uani 1 1 d . . . . .
H12 H 0.6160 0.8900 0.9035 0.030 Uiso 1 1 calc R U . . .
N12 N 0.4102(5) 0.9812(4) 0.7047(3) 0.0320(13) Uani 1 1 d . . . . .
C11 C 0.5180(6) 0.8306(5) 0.9731(3) 0.0320(15) Uani 1 1 d . . . . .
H11 H 0.4829 0.8782 0.9760 0.038 Uiso 1 1 calc R U . . .
N11 N 0.2140(5) 0.8160(4) 0.7903(3) 0.0288(12) Uani 1 1 d . . . . .
C13 C 0.8536(6) 0.6165(4) 0.9063(3) 0.0260(14) Uani 1 1 d . . . . .
H13A H 0.8298 0.5533 0.9247 0.031 Uiso 1 1 calc R U . . .
H13B H 0.9476 0.6436 0.9136 0.031 Uiso 1 1 calc R U . . .
C14 C 0.7894(6) 0.6048(4) 0.8306(3) 0.0265(14) Uani 1 1 d . . . . .
C15 C 0.7598(6) 0.5216(5) 0.7881(3) 0.0337(16) Uani 1 1 d . . . . .
H15 H 0.7749 0.4678 0.8071 0.040 Uiso 1 1 calc R U . . .
C16 C 0.7085(7) 0.5185(6) 0.7185(4) 0.0401(18) Uani 1 1 d . . . . .
H16 H 0.6876 0.4623 0.6887 0.048 Uiso 1 1 calc R U . . .
C19 C 0.1035(7) 0.4168(6) 0.6268(4) 0.0415(18) Uani 1 1 d . . . . .
H19A H 0.0557 0.3776 0.5819 0.050 Uiso 1 1 calc R U . . .
H19B H 0.1124 0.4840 0.6205 0.050 Uiso 1 1 calc R U . . .
C18 C 0.7175(6) 0.6772(5) 0.7366(3) 0.0322(15) Uani 1 1 d . . . . .
H18 H 0.7031 0.7314 0.7181 0.039 Uiso 1 1 calc R U . . .
C17 C 0.6875(7) 0.5963(6) 0.6922(4) 0.0408(18) Uani 1 1 d . . . . .
H17 H 0.6527 0.5951 0.6439 0.049 Uiso 1 1 calc R U . . .
C21 C -0.1009(7) 0.3438(6) 0.6648(4) 0.052(2) Uani 1 1 d . . . . .
H21 H -0.1501 0.3341 0.6181 0.062 Uiso 1 1 calc R U . . .
C20 C 0.0305(6) 0.3812(5) 0.6799(4) 0.0369(17) Uani 1 1 d . . . . .
C22 C -0.1608(7) 0.3207(6) 0.7168(5) 0.054(2) Uani 1 1 d . . . . .
H22 H -0.2516 0.2940 0.7066 0.064 Uiso 1 1 calc R U . . .
C23 C -0.0892(7) 0.3364(5) 0.7836(4) 0.0443(19) Uani 1 1 d . . . . .
H23 H -0.1290 0.3220 0.8206 0.053 Uiso 1 1 calc R U . . .
C25 C 0.3236(7) 0.4831(5) 0.6191(3) 0.0381(17) Uani 1 1 d . . . . .
H25A H 0.2850 0.4861 0.5698 0.046 Uiso 1 1 calc R U . . .
H25B H 0.3983 0.4647 0.6219 0.046 Uiso 1 1 calc R U . . .
C24 C 0.0425(7) 0.3736(5) 0.7962(4) 0.0330(16) Uani 1 1 d . . . . .
H24 H 0.0929 0.3854 0.8427 0.040 Uiso 1 1 calc R U . . .
C26 C 0.3662(7) 0.5795(5) 0.6587(3) 0.0346(16) Uani 1 1 d . . . . .
C28 C 0.4460(7) 0.7506(5) 0.6709(4) 0.0445(19) Uani 1 1 d . . . . .
H28 H 0.4711 0.8099 0.6516 0.053 Uiso 1 1 calc R U . . .
C29 C 0.4493(6) 0.7485(5) 0.7396(4) 0.0376(17) Uani 1 1 d . . . . .
H29 H 0.4789 0.8065 0.7689 0.045 Uiso 1 1 calc R U . . .
C30 C 0.4092(6) 0.6613(5) 0.7657(3) 0.0305(15) Uani 1 1 d . . . . .
H30 H 0.4119 0.6604 0.8136 0.037 Uiso 1 1 calc R U . . .
C31 C 0.2248(7) 0.3142(5) 0.6328(4) 0.0400(17) Uani 1 1 d . . . . .
H31A H 0.2278 0.3049 0.5842 0.048 Uiso 1 1 calc R U . . .
H31B H 0.1438 0.2664 0.6386 0.048 Uiso 1 1 calc R U . . .
C32 C 0.3367(6) 0.3000(5) 0.6810(4) 0.0340(16) Uani 1 1 d . . . . .
C33 C 0.3891(7) 0.2370(5) 0.6622(4) 0.0443(19) Uani 1 1 d . . . . .
H33 H 0.3585 0.2039 0.6170 0.053 Uiso 1 1 calc R U . . .
C34 C 0.4855(7) 0.2235(5) 0.7099(4) 0.0431(19) Uani 1 1 d . . . . .
H34 H 0.5223 0.1803 0.6983 0.052 Uiso 1 1 calc R U . . .
C35 C 0.5290(6) 0.2724(5) 0.7744(4) 0.0367(17) Uani 1 1 d . . . . .
H35 H 0.5951 0.2630 0.8084 0.044 Uiso 1 1 calc R U . . .
C36 C 0.4746(6) 0.3354(5) 0.7888(3) 0.0292(15) Uani 1 1 d . . . . .
H36 H 0.5049 0.3698 0.8335 0.035 Uiso 1 1 calc R U . . .
C37 C 0.0413(7) 0.9158(5) 0.6867(4) 0.0405(18) Uani 1 1 d . . . . .
H37A H -0.0072 0.8637 0.7108 0.049 Uiso 1 1 calc R U . . .
H37B H -0.0150 0.9149 0.6407 0.049 Uiso 1 1 calc R U . . .
C38 C 0.0805(6) 1.0106(5) 0.7280(4) 0.0343(16) Uani 1 1 d . . . . .
C39 C 0.0029(7) 1.0622(5) 0.7216(5) 0.045(2) Uani 1 1 d . . . . .
H39 H -0.0779 1.0402 0.6886 0.054 Uiso 1 1 calc R U . . .
C40 C 0.0432(7) 1.1454(6) 0.7631(5) 0.052(2) Uani 1 1 d . . . . .
H40 H -0.0106 1.1811 0.7597 0.063 Uiso 1 1 calc R U . . .
C41 C 0.1618(7) 1.1781(5) 0.8102(4) 0.0402(18) Uani 1 1 d . . . . .
H41 H 0.1913 1.2363 0.8393 0.048 Uiso 1 1 calc R U . . .
C42 C 0.2360(6) 1.1235(4) 0.8135(4) 0.0303(15) Uani 1 1 d . . . . .
H42 H 0.3182 1.1452 0.8453 0.036 Uiso 1 1 calc R U . . .
C43 C 0.1304(7) 0.7969(5) 0.6664(4) 0.0404(18) Uani 1 1 d . . . . .
H43A H 0.1949 0.7887 0.6448 0.049 Uiso 1 1 calc R U . . .
H43B H 0.0446 0.7635 0.6346 0.049 Uiso 1 1 calc R U . . .
C44 C 0.1377(6) 0.7549(5) 0.7341(4) 0.0335(16) Uani 1 1 d . . . . .
C45 C 0.0740(6) 0.6582(5) 0.7395(4) 0.0381(17) Uani 1 1 d . . . . .
H45 H 0.0189 0.6158 0.6998 0.046 Uiso 1 1 calc R U . . .
C46 C 0.0930(7) 0.6252(5) 0.8043(4) 0.0405(18) Uani 1 1 d . . . . .
H46 H 0.0513 0.5593 0.8091 0.049 Uiso 1 1 calc R U . . .
C47 C 0.1716(7) 0.6871(5) 0.8614(4) 0.0386(17) Uani 1 1 d . . . . .
H47 H 0.1858 0.6648 0.9058 0.046 Uiso 1 1 calc R U . . .
C48 C 0.2293(6) 0.7820(5) 0.8530(4) 0.0323(15) Uani 1 1 d . . . . .
H48 H 0.2820 0.8255 0.8926 0.039 Uiso 1 1 calc R U . . .
C49 C 0.2068(7) 0.9539(6) 0.6242(4) 0.0457(19) Uani 1 1 d . . . . .
H49A H 0.1880 1.0132 0.6214 0.055 Uiso 1 1 calc R U . . .
H49B H 0.1642 0.9148 0.5789 0.055 Uiso 1 1 calc R U . . .
C50 C 0.3483(8) 0.9796(5) 0.6386(4) 0.0402(18) Uani 1 1 d . . . . .
C51 C 0.4148(10) 1.0043(6) 0.5884(4) 0.059(2) Uani 1 1 d . . . . .
H51 H 0.3700 1.0030 0.5417 0.071 Uiso 1 1 calc R U . . .
C52 C 0.5446(11) 1.0304(7) 0.6056(5) 0.069(3) Uani 1 1 d . . . . .
H52 H 0.5912 1.0493 0.5716 0.082 Uiso 1 1 calc R U . . .
C53 C 0.6062(9) 1.0288(6) 0.6727(5) 0.053(2) Uani 1 1 d . . . . .
H53 H 0.6961 1.0442 0.6855 0.064 Uiso 1 1 calc R U . . .
C54 C 0.5376(7) 1.0050(5) 0.7214(4) 0.0393(17) Uani 1 1 d . . . . .
H54 H 0.5812 1.0054 0.7681 0.047 Uiso 1 1 calc R U . . .
C27 C 0.4059(7) 0.6655(5) 0.6301(4) 0.0419(18) Uani 1 1 d . . . . .
H27 H 0.4053 0.6657 0.5826 0.050 Uiso 1 1 calc R U . . .
Cl5 Cl 0.7792(4) 0.7204(3) 0.5510(2) 0.0963(8) Uani 0.788(5) 1 d . . P . .
Cl6 Cl 0.0633(6) 0.0981(5) 0.5378(3) 0.0963(8) Uani 0.527(5) 1 d . . P A 1
Cl7 Cl 0.0736(5) 0.4850(4) 0.9338(2) 0.0963(8) Uani 0.684(5) 1 d . . P . .
O1 O -0.1266(15) 0.5591(10) 0.5707(6) 0.0607(10) Uani 0.493(14) 1 d . . P B 1
O2 O 0.3742(9) 0.6268(7) 0.4431(4) 0.0607(10) Uani 0.688(11) 1 d . . P C 1
O3 O -0.2263(11) 1.2294(8) 0.4832(5) 0.0607(10) Uani 0.555(11) 1 d . . P . .
O4 O 0.0874(13) 0.6001(10) 0.5415(6) 0.0607(10) Uani 0.463(11) 1 d . . P D 2
O5 O -0.1510(9) 1.1211(7) 0.5715(4) 0.0607(10) Uani 0.708(12) 1 d . . P E 1
O6 O -0.4256(15) 1.2282(12) 0.5318(7) 0.0607(10) Uani 0.390(11) 1 d . . P . .
O7 O 0.7026(8) 0.8555(6) 0.6070(4) 0.0607(10) Uani 0.752(11) 1 d . . P F 2
O8 O 0.536(2) 0.5456(17) 0.5085(11) 0.0607(10) Uani 0.253(11) 1 d . . P G -4
O9 O -0.0895(13) 1.0931(10) 0.5650(6) 0.0607(10) Uani 0.474(12) 1 d . . P H 2
O10 O 0.4263(16) 0.5673(13) 0.4566(7) 0.0607(10) Uani 0.365(11) 1 d . . P I 2
O11 O -0.0634(13) 0.5608(8) 0.5589(5) 0.0607(10) Uani 0.582(14) 1 d . . P J 3
O12 O 0.674(2) 0.8748(17) 0.5633(10) 0.0607(10) Uani 0.279(11) 1 d . . P K 1

loop_
_atom_site_aniso_label
_atom_site_aniso_U_11
_atom_site_aniso_U_22
_atom_site_aniso_U_33
_atom_site_aniso_U_23
_atom_site_aniso_U_13
_atom_site_aniso_U_12
Co1 0.0188(4) 0.0247(4) 0.0224(4) 0.0076(3) 0.0061(3) 0.0090(3)
Cl1 0.0294(9) 0.0352(9) 0.0364(9) 0.0194(7) 0.0063(7) 0.0116(7)
N1 0.022(3) 0.026(3) 0.022(3) 0.002(2) 0.007(2) 0.011(2)
C1 0.030(4) 0.033(4) 0.028(3) 0.011(3) 0.008(3) 0.016(3)
Co2 0.0241(5) 0.0296(5) 0.0202(4) 0.0036(3) 0.0069(3) 0.0122(4)
Cl2 0.0360(9) 0.0502(10) 0.0198(8) 0.0034(7) 0.0054(7) 0.0189(8)
N2 0.022(3) 0.028(3) 0.025(3) 0.004(2) 0.005(2) 0.012(2)
C2 0.025(3) 0.025(3) 0.026(3) -0.003(3) 0.003(3) 0.014(3)
Co3 0.0215(4) 0.0238(5) 0.0280(5) 0.0037(4) 0.0023(4) 0.0101(4)
Cl3 0.0254(8) 0.0331(9) 0.0330(9) 0.0030(7) -0.0021(7) 0.0101(7)
N3 0.023(3) 0.023(3) 0.021(3) 0.003(2) 0.007(2) 0.010(2)
C3 0.030(4) 0.035(4) 0.033(4) 0.001(3) -0.006(3) 0.020(3)
N4 0.025(3) 0.034(3) 0.027(3) 0.004(2) 0.010(2) 0.012(2)
Cl4 0.0356(9) 0.0295(9) 0.0402(10) 0.0053(7) 0.0172(8) 0.0092(7)
C4 0.024(4) 0.035(4) 0.045(4) -0.008(3) -0.007(3) 0.009(3)
N5 0.029(3) 0.028(3) 0.025(3) 0.004(2) 0.009(2) 0.010(2)
C5 0.027(4) 0.030(4) 0.040(4) 0.001(3) 0.005(3) 0.001(3)
N6 0.031(3) 0.031(3) 0.029(3) 0.003(2) 0.008(2) 0.014(3)
C6 0.025(3) 0.034(4) 0.026(3) 0.007(3) 0.006(3) 0.009(3)
N7 0.031(3) 0.028(3) 0.027(3) 0.004(2) 0.011(2) 0.011(2)
C7 0.030(3) 0.022(3) 0.035(4) 0.010(3) 0.015(3) 0.013(3)
C9 0.025(3) 0.031(4) 0.030(4) 0.011(3) 0.012(3) 0.009(3)
N9 0.033(3) 0.033(3) 0.031(3) 0.001(3) -0.001(3) 0.010(3)
C8 0.025(3) 0.024(3) 0.021(3) 0.005(3) 0.006(3) 0.010(3)
N8 0.024(3) 0.029(3) 0.026(3) 0.005(2) 0.009(2) 0.009(2)
C10 0.026(3) 0.039(4) 0.031(4) 0.001(3) 0.012(3) 0.010(3)
N10 0.022(3) 0.022(3) 0.035(3) 0.004(2) 0.006(2) 0.009(2)
C12 0.019(3) 0.022(3) 0.030(3) 0.000(3) 0.001(3) 0.007(3)
N12 0.041(3) 0.025(3) 0.037(3) 0.008(2) 0.012(3) 0.019(3)
C11 0.030(4) 0.037(4) 0.033(4) -0.001(3) 0.009(3) 0.017(3)
N11 0.024(3) 0.021(3) 0.038(3) -0.001(2) 0.002(2) 0.008(2)
C13 0.027(3) 0.027(3) 0.029(3) 0.005(3) 0.010(3) 0.014(3)
C14 0.023(3) 0.029(3) 0.031(4) 0.002(3) 0.011(3) 0.012(3)
C15 0.035(4) 0.035(4) 0.034(4) 0.002(3) 0.013(3) 0.013(3)
C16 0.035(4) 0.045(4) 0.035(4) -0.008(3) 0.009(3) 0.010(3)
C19 0.038(4) 0.055(5) 0.031(4) 0.000(3) 0.002(3) 0.022(4)
C18 0.031(4) 0.046(4) 0.023(3) 0.007(3) 0.005(3) 0.019(3)
C17 0.033(4) 0.054(5) 0.031(4) -0.004(4) 0.003(3) 0.015(4)
C21 0.033(4) 0.069(6) 0.052(5) -0.003(4) 0.000(4) 0.025(4)
C20 0.029(4) 0.038(4) 0.045(4) 0.001(3) 0.007(3) 0.016(3)
C22 0.028(4) 0.054(5) 0.077(6) -0.007(5) 0.015(4) 0.013(4)
C23 0.039(4) 0.036(4) 0.067(6) -0.003(4) 0.032(4) 0.014(3)
C25 0.048(4) 0.048(4) 0.022(3) 0.004(3) 0.012(3) 0.020(4)
C24 0.038(4) 0.025(3) 0.040(4) -0.002(3) 0.017(3) 0.012(3)
C26 0.035(4) 0.038(4) 0.032(4) 0.007(3) 0.008(3) 0.014(3)
C28 0.050(5) 0.034(4) 0.054(5) 0.018(4) 0.014(4) 0.019(4)
C29 0.030(4) 0.030(4) 0.053(5) 0.000(3) 0.004(3) 0.015(3)
C30 0.027(3) 0.036(4) 0.031(4) -0.003(3) 0.005(3) 0.016(3)
C31 0.046(4) 0.037(4) 0.035(4) -0.006(3) 0.010(3) 0.013(3)
C32 0.033(4) 0.031(4) 0.037(4) -0.003(3) 0.009(3) 0.012(3)
C33 0.044(4) 0.035(4) 0.051(5) -0.012(4) 0.006(4) 0.015(4)
C34 0.032(4) 0.025(4) 0.075(6) 0.000(4) 0.017(4) 0.012(3)
C35 0.023(4) 0.032(4) 0.059(5) 0.013(4) 0.015(3) 0.012(3)
C36 0.023(3) 0.032(4) 0.034(4) 0.013(3) 0.010(3) 0.010(3)
C37 0.028(4) 0.038(4) 0.045(4) -0.001(3) -0.011(3) 0.014(3)
C38 0.025(4) 0.035(4) 0.043(4) 0.011(3) 0.006(3) 0.013(3)
C39 0.022(4) 0.033(4) 0.080(6) 0.015(4) 0.009(4) 0.012(3)
C40 0.038(5) 0.042(5) 0.092(7) 0.021(5) 0.026(5) 0.027(4)
C41 0.043(4) 0.031(4) 0.057(5) 0.011(3) 0.026(4) 0.018(3)
C42 0.029(4) 0.023(3) 0.042(4) 0.012(3) 0.013(3) 0.009(3)
C43 0.039(4) 0.034(4) 0.040(4) -0.009(3) -0.002(3) 0.012(3)
C44 0.028(4) 0.030(4) 0.045(4) -0.002(3) 0.006(3) 0.017(3)
C45 0.028(4) 0.029(4) 0.056(5) -0.008(3) 0.013(3) 0.008(3)
C46 0.035(4) 0.023(4) 0.074(6) 0.015(4) 0.029(4) 0.013(3)
C47 0.031(4) 0.038(4) 0.053(5) 0.013(4) 0.017(3) 0.016(3)
C48 0.030(4) 0.031(4) 0.039(4) 0.010(3) 0.013(3) 0.012(3)
C49 0.052(5) 0.047(5) 0.031(4) 0.002(3) -0.004(3) 0.020(4)
C50 0.065(5) 0.025(4) 0.032(4) -0.001(3) 0.015(4) 0.017(4)
C51 0.092(8) 0.044(5) 0.040(5) 0.002(4) 0.029(5) 0.016(5)
C52 0.099(8) 0.052(6) 0.072(7) 0.005(5) 0.062(6) 0.024(6)
C53 0.063(6) 0.040(5) 0.074(6) 0.007(4) 0.042(5) 0.026(4)
C54 0.038(4) 0.032(4) 0.060(5) 0.010(3) 0.020(4) 0.022(3)
C27 0.044(4) 0.049(5) 0.034(4) 0.014(4) 0.009(3) 0.020(4)
Cl5 0.119(2) 0.106(2) 0.0700(16) 0.0099(14) 0.0184(15) 0.0518(17)
Cl6 0.119(2) 0.106(2) 0.0700(16) 0.0099(14) 0.0184(15) 0.0518(17)
Cl7 0.119(2) 0.106(2) 0.0700(16) 0.0099(14) 0.0184(15) 0.0518(17)
O1 0.072(3) 0.089(2) 0.0270(16) -0.0034(16) 0.0035(16) 0.043(2)
O2 0.072(3) 0.089(2) 0.0270(16) -0.0034(16) 0.0035(16) 0.043(2)
O3 0.072(3) 0.089(2) 0.0270(16) -0.0034(16) 0.0035(16) 0.043(2)
O4 0.072(3) 0.089(2) 0.0270(16) -0.0034(16) 0.0035(16) 0.043(2)
O5 0.072(3) 0.089(2) 0.0270(16) -0.0034(16) 0.0035(16) 0.043(2)
O6 0.072(3) 0.089(2) 0.0270(16) -0.0034(16) 0.0035(16) 0.043(2)
O7 0.072(3) 0.089(2) 0.0270(16) -0.0034(16) 0.0035(16) 0.043(2)
O8 0.072(3) 0.089(2) 0.0270(16) -0.0034(16) 0.0035(16) 0.043(2)
O9 0.072(3) 0.089(2) 0.0270(16) -0.0034(16) 0.0035(16) 0.043(2)
O10 0.072(3) 0.089(2) 0.0270(16) -0.0034(16) 0.0035(16) 0.043(2)
O11 0.072(3) 0.089(2) 0.0270(16) -0.0034(16) 0.0035(16) 0.043(2)
O12 0.072(3) 0.089(2) 0.0270(16) -0.0034(16) 0.0035(16) 0.043(2)

loop_
_atom_type_symbol
_atom_type_description
_atom_type_scat_dispersion_real
_atom_type_scat_dispersion_imag
_atom_type_scat_source
C C 0.0033 0.0016 'International Tables Vol C Tables 4.2.6.8 and 6.1.1.4'
H H 0.0000 0.0000 'International Tables Vol C Tables 4.2.6.8 and 6.1.1.4'
N N 0.0061 0.0033 'International Tables Vol C Tables 4.2.6.8 and 6.1.1.4'
Cl Cl 0.1484 0.1585 'International Tables Vol C Tables 4.2.6.8 and 6.1.1.4'
Co Co 0.3494 0.9721 'International Tables Vol C Tables 4.2.6.8 and 6.1.1.4'
O O 0.0106 0.0060 'International Tables Vol C Tables 4.2.6.8 and 6.1.1.4'

loop_
_geom_angle_atom_site_label_1
_geom_angle_atom_site_label_2
_geom_angle_atom_site_label_3
_geom_angle
N2 Co1 N4 114.3(2)
N2 Co1 N3 114.5(2)
N4 Co1 N3 117.6(2)
N2 Co1 N1 77.75(19)
N4 Co1 N1 77.82(19)
N3 Co1 N1 77.00(18)
N2 Co1 Cl1 100.75(15)
N4 Co1 Cl1 103.19(16)
N3 Co1 Cl1 103.43(14)
N1 Co1 Cl1 178.46(15)
C13 N1 C7 110.8(5)
C13 N1 C1 111.3(5)
C7 N1 C1 112.1(5)
C13 N1 Co1 107.8(4)
C7 N1 Co1 107.5(3)
C1 N1 Co1 107.0(4)
N1 C1 C2 109.3(5)
N1 C1 H1A 109.8
C2 C1 H1A 109.8
N1 C1 H1B 109.8
C2 C1 H1B 109.8
H1A C1 H1B 108.3
N7 Co2 N6 112.7(2)
N7 Co2 N8 116.1(2)
N6 Co2 N8 118.2(2)
N7 Co2 N5 77.9(2)
N6 Co2 N5 78.0(2)
N8 Co2 N5 77.6(2)
N7 Co2 Cl2 103.04(16)
N6 Co2 Cl2 102.06(16)
N8 Co2 Cl2 101.47(15)
N5 Co2 Cl2 178.93(15)
C2 N2 C6 118.8(5)
C2 N2 Co1 117.7(4)
C6 N2 Co1 123.1(4)
N2 C2 C3 121.7(6)
N2 C2 C1 115.8(5)
C3 C2 C1 122.5(6)
N11 Co3 N12 116.1(2)
N11 Co3 N10 115.9(2)
N12 Co3 N10 115.4(2)
N11 Co3 N9 77.5(2)
N12 Co3 N9 78.3(2)
N10 Co3 N9 78.1(2)
N11 Co3 Cl3 103.90(16)
N12 Co3 Cl3 100.99(17)
N10 Co3 Cl3 101.16(16)
N9 Co3 Cl3 178.64(16)
C12 N3 C8 118.8(5)
C12 N3 Co1 122.7(4)
C8 N3 Co1 118.2(4)
C4 C3 C2 118.6(6)
C4 C3 H3 120.7
C2 C3 H3 120.7
C18 N4 C14 118.5(6)
C18 N4 Co1 123.8(4)
C14 N4 Co1 117.4(4)
C5 C4 C3 119.4(6)
C5 C4 H4 120.3
C3 C4 H4 120.3
C19 N5 C25 112.5(6)
C19 N5 C31 111.8(6)
C25 N5 C31 111.6(5)
C19 N5 Co2 107.4(4)
C25 N5 Co2 106.2(4)
C31 N5 Co2 106.8(4)
C6 C5 C4 118.9(6)
C6 C5 H5 120.5
C4 C5 H5 120.5
C24 N6 C20 118.6(6)
C24 N6 Co2 124.2(5)
C20 N6 Co2 117.2(4)
N2 C6 C5 122.5(6)
N2 C6 H6 118.8
C5 C6 H6 118.8
C30 N7 C26 118.2(6)
C30 N7 Co2 124.7(4)
C26 N7 Co2 117.1(4)
N1 C7 C8 109.5(5)
N1 C7 H7A 109.8
C8 C7 H7A 109.8
N1 C7 H7B 109.8
C8 C7 H7B 109.8
H7A C7 H7B 108.2
C8 C9 C10 118.7(6)
C8 C9 H9 120.6
C10 C9 H9 120.6
C37 N9 C49 112.4(6)
C37 N9 C43 111.8(6)
C49 N9 C43 111.6(6)
C37 N9 Co3 106.9(4)
C49 N9 Co3 106.4(4)
C43 N9 Co3 107.4(4)
N3 C8 C9 121.5(6)
N3 C8 C7 114.9(5)
C9 C8 C7 123.6(6)
C32 N8 C36 118.3(6)
C32 N8 Co2 117.2(4)
C36 N8 Co2 124.5(4)
C11 C10 C9 120.1(6)
C11 C10 H10 120.0
C9 C10 H10 120.0
C42 N10 C38 119.4(6)
C42 N10 Co3 124.5(4)
C38 N10 Co3 116.1(4)
N3 C12 C11 122.0(6)
N3 C12 H12 119.0
C11 C12 H12 119.0
C50 N12 C54 119.2(6)
C50 N12 Co3 116.4(5)
C54 N12 Co3 124.1(5)
C12 C11 C10 118.8(6)
C12 C11 H11 120.6
C10 C11 H11 120.6
C44 N11 C48 119.0(6)
C44 N11 Co3 117.4(5)
C48 N11 Co3 123.6(4)
N1 C13 C14 109.5(5)
N1 C13 H13A 109.8
C14 C13 H13A 109.8
N1 C13 H13B 109.8
C14 C13 H13B 109.8
H13A C13 H13B 108.2
N4 C14 C15 121.6(6)
N4 C14 C13 116.0(5)
C15 C14 C13 122.4(6)
C16 C15 C14 118.9(7)
C16 C15 H15 120.5
C14 C15 H15 120.5
C17 C16 C15 119.8(7)
C17 C16 H16 120.1
C15 C16 H16 120.1
N5 C19 C20 110.6(6)
N5 C19 H19A 109.5
C20 C19 H19A 109.5
N5 C19 H19B 109.5
C20 C19 H19B 109.5
H19A C19 H19B 108.1
N4 C18 C17 122.0(6)
N4 C18 H18 119.0
C17 C18 H18 119.0
C16 C17 C18 119.2(7)
C16 C17 H17 120.4
C18 C17 H17 120.4
C22 C21 C20 120.0(8)
C22 C21 H21 120.0
C20 C21 H21 120.0
N6 C20 C21 121.1(7)
N6 C20 C19 115.4(6)
C21 C20 C19 123.3(7)
C21 C22 C23 119.4(7)
C21 C22 H22 120.3
C23 C22 H22 120.3
C22 C23 C24 118.5(7)
C22 C23 H23 120.7
C24 C23 H23 120.7
N5 C25 C26 109.8(5)
N5 C25 H25A 109.7
C26 C25 H25A 109.7
N5 C25 H25B 109.7
C26 C25 H25B 109.7
H25A C25 H25B 108.2
N6 C24 C23 122.3(7)
N6 C24 H24 118.8
C23 C24 H24 118.8
N7 C26 C27 121.3(6)
N7 C26 C25 114.9(6)
C27 C26 C25 123.8(6)
C29 C28 C27 119.1(7)
C29 C28 H28 120.4
C27 C28 H28 120.4
C28 C29 C30 119.1(7)
C28 C29 H29 120.5
C30 C29 H29 120.5
N7 C30 C29 122.6(6)
N7 C30 H30 118.7
C29 C30 H30 118.7
N5 C31 C32 109.7(5)
N5 C31 H31A 109.7
C32 C31 H31A 109.7
N5 C31 H31B 109.7
C32 C31 H31B 109.7
H31A C31 H31B 108.2
N8 C32 C33 122.2(7)
N8 C32 C31 116.0(6)
C33 C32 C31 121.8(6)
C34 C33 C32 118.6(7)
C34 C33 H33 120.7
C32 C33 H33 120.7
C35 C34 C33 119.8(7)
C35 C34 H34 120.1
C33 C34 H34 120.1
C34 C35 C36 118.4(7)
C34 C35 H35 120.8
C36 C35 H35 120.8
N8 C36 C35 122.6(7)
N8 C36 H36 118.7
C35 C36 H36 118.7
N9 C37 C38 110.0(5)
N9 C37 H37A 109.7
C38 C37 H37A 109.7
N9 C37 H37B 109.7
C38 C37 H37B 109.7
H37A C37 H37B 108.2
N10 C38 C39 121.2(7)
N10 C38 C37 116.1(6)
C39 C38 C37 122.7(6)
C40 C39 C38 119.1(7)
C40 C39 H39 120.4
C38 C39 H39 120.4
C39 C40 C41 120.3(7)
C39 C40 H40 119.9
C41 C40 H40 119.9
C40 C41 C42 117.7(7)
C40 C41 H41 121.1
C42 C41 H41 121.1
N10 C42 C41 122.3(7)
N10 C42 H42 118.8
C41 C42 H42 118.8
N9 C43 C44 109.3(6)
N9 C43 H43A 109.8
C44 C43 H43A 109.8
N9 C43 H43B 109.8
C44 C43 H43B 109.8
H43A C43 H43B 108.3
N11 C44 C45 121.2(7)
N11 C44 C43 115.8(6)
C45 C44 C43 123.0(6)
C46 C45 C44 118.5(7)
C46 C45 H45 120.8
C44 C45 H45 120.8
C47 C46 C45 120.3(6)
C47 C46 H46 119.8
C45 C46 H46 119.8
C46 C47 C48 118.5(7)
C46 C47 H47 120.7
C48 C47 H47 120.7
N11 C48 C47 122.5(7)
N11 C48 H48 118.7
C47 C48 H48 118.7
N9 C49 C50 111.6(6)
N9 C49 H49A 109.3
C50 C49 H49A 109.3
N9 C49 H49B 109.3
C50 C49 H49B 109.3
H49A C49 H49B 108.0
N12 C50 C51 120.6(8)
N12 C50 C49 116.2(6)
C51 C50 C49 123.2(8)
C52 C51 C50 120.2(9)
C52 C51 H51 119.9
C50 C51 H51 119.9
C51 C52 C53 118.8(8)
C51 C52 H52 120.6
C53 C52 H52 120.6
C52 C53 C54 119.5(9)
C52 C53 H53 120.2
C54 C53 H53 120.2
N12 C54 C53 121.7(8)
N12 C54 H54 119.2
C53 C54 H54 119.2
C28 C27 C26 119.7(7)
C28 C27 H27 120.2
C26 C27 H27 120.2

loop_
_geom_bond_atom_site_label_1
_geom_bond_atom_site_label_2
_geom_bond_distance
Co1 N2 2.050(5)
Co1 N4 2.057(5)
Co1 N3 2.061(5)
Co1 N1 2.212(5)
Co1 Cl1 2.2755(18)
N1 C13 1.470(7)
N1 C7 1.474(8)
N1 C1 1.469(8)
C1 C2 1.502(9)
C1 H1A 0.9900
C1 H1B 0.9900
Co2 N7 2.048(5)
Co2 N6 2.051(5)
Co2 N8 2.068(5)
Co2 N5 2.185(5)
Co2 Cl2 2.2633(18)
N2 C2 1.336(8)
N2 C6 1.358(8)
C2 C3 1.393(9)
Co3 N11 2.052(5)
Co3 N12 2.054(6)
Co3 N10 2.061(5)
Co3 N9 2.185(5)
Co3 Cl3 2.2692(18)
N3 C12 1.345(8)
N3 C8 1.358(8)
C3 C4 1.389(10)
C3 H3 0.9500
N4 C18 1.342(8)
N4 C14 1.351(8)
C4 C5 1.379(10)
C4 H4 0.9500
N5 C19 1.451(9)
N5 C25 1.466(9)
N5 C31 1.472(9)
C5 C6 1.365(9)
C5 H5 0.9500
N6 C24 1.340(8)
N6 C20 1.337(9)
C6 H6 0.9500
N7 C30 1.347(8)
N7 C26 1.349(8)
C7 C8 1.497(8)
C7 H7A 0.9900
C7 H7B 0.9900
C9 C8 1.380(9)
C9 C10 1.378(9)
C9 H9 0.9500
N9 C37 1.463(9)
N9 C49 1.469(9)
N9 C43 1.481(9)
N8 C32 1.322(8)
N8 C36 1.339(8)
C10 C11 1.374(10)
C10 H10 0.9500
N10 C42 1.324(8)
N10 C38 1.351(8)
C12 C11 1.376(9)
C12 H12 0.9500
N12 C50 1.340(9)
N12 C54 1.342(9)
C11 H11 0.9500
N11 C44 1.348(8)
N11 C48 1.353(8)
C13 C14 1.497(9)
C13 H13A 0.9900
C13 H13B 0.9900
C14 C15 1.393(9)
C15 C16 1.370(10)
C15 H15 0.9500
C16 C17 1.364(11)
C16 H16 0.9500
C19 C20 1.498(10)
C19 H19A 0.9900
C19 H19B 0.9900
C18 C17 1.387(10)
C18 H18 0.9500
C17 H17 0.9500
C21 C22 1.365(12)
C21 C20 1.375(10)
C21 H21 0.9500
C22 C23 1.361(12)
C22 H22 0.9500
C23 C24 1.381(10)
C23 H23 0.9500
C25 C26 1.501(10)
C25 H25A 0.9900
C25 H25B 0.9900
C24 H24 0.9500
C26 C27 1.386(10)
C28 C29 1.365(11)
C28 C27 1.376(11)
C28 H28 0.9500
C29 C30 1.378(10)
C29 H29 0.9500
C30 H30 0.9500
C31 C32 1.504(10)
C31 H31A 0.9900
C31 H31B 0.9900
C32 C33 1.388(10)
C33 C34 1.362(11)
C33 H33 0.9500
C34 C35 1.366(11)
C34 H34 0.9500
C35 C36 1.375(9)
C35 H35 0.9500
C36 H36 0.9500
C37 C38 1.502(10)
C37 H37A 0.9900
C37 H37B 0.9900
C38 C39 1.370(9)
C39 C40 1.360(11)
C39 H39 0.9500
C40 C41 1.382(11)
C40 H40 0.9500
C41 C42 1.379(9)
C41 H41 0.9500
C42 H42 0.9500
C43 C44 1.495(10)
C43 H43A 0.9900
C43 H43B 0.9900
C44 C45 1.393(10)
C45 C46 1.389(11)
C45 H45 0.9500
C46 C47 1.369(11)
C46 H46 0.9500
C47 C48 1.373(10)
C47 H47 0.9500
C48 H48 0.9500
C49 C50 1.497(11)
C49 H49A 0.9900
C49 H49B 0.9900
C50 C51 1.382(11)
C51 C52 1.364(14)
C51 H51 0.9500
C52 C53 1.366(13)
C52 H52 0.9500
C53 C54 1.370(11)
C53 H53 0.9500
C54 H54 0.9500
C27 H27 0.9500
